data_7718071
loop_
_publ_author_name
'Bagio, Stanley'
'Gonz&#xe1;lez, Jonay'
'Gable, Robert W.'
'Hall, Christopher R.'
'Boskovic, Colette'
'Giansiracusa, Marcus J.'

_publ_section_title
;
 Redox, spectroscopic and magnetic properties of
 <i>C</i><sub>3</sub>-symmetric rare earth complexes featuring atypical
 <i>ortho</i>-dioxolene binding.
;
_journal_issue 12
_journal_name_full 'Dalton transactions (Cambridge, England : 2003)'
_journal_page_first 5061
_journal_page_last 5074
_journal_paper_doi 10.1039/d4dt03474k
_journal_volume 54
_journal_year 2025
_chemical_absolute_configuration ad
_chemical_formula_moiety 'C36 H21 Br12 N4 O6 Yb'
_chemical_formula_sum 'C36 H21 Br12 N4 O6 Yb'
_chemical_formula_weight 1737.53
_space_group_crystal_system trigonal
_space_group_IT_number 161
_space_group_name_Hall 'R 3 -2"c'
_space_group_name_H-M_alt 'R 3 c :H'
_atom_sites_solution_hydrogens geom
_atom_sites_solution_primary dual
_audit_creation_method
;
Olex2 1.5
(compiled 2023.08.24 svn.re1ec1418 for OlexSys, GUI svn.r6817)
;
_audit_update_record
;
2024-11-28 deposited with the CCDC.	2025-02-14 downloaded from the CCDC.
;
_cell_angle_alpha 90
_cell_angle_beta 90
_cell_angle_gamma 120
_cell_formula_units_Z 6
_cell_length_a 13.10280(10)
_cell_length_b 13.10280(10)
_cell_length_c 45.9960(8)
_cell_measurement_reflns_used 24662
_cell_measurement_temperature 99.99(10)
_cell_measurement_theta_max 80.0150
_cell_measurement_theta_min 4.3420
_cell_volume 6838.78(14)
_computing_cell_refinement 'CrysAlisPro 1.171.40.14a (Rigaku OD, 2018)'
_computing_data_collection 'CrysAlisPro 1.171.40.14a (Rigaku OD, 2018)'
_computing_data_reduction 'CrysAlisPro 1.171.40.14a (Rigaku OD, 2018)'
_computing_molecular_graphics 'Olex2 1.5 (Dolomanov et al., 2009)'
_computing_publication_material 'Olex2 1.5 (Dolomanov et al., 2009)'
_computing_structure_refinement 'SHELXL 2019/3 (Sheldrick, 2015)'
_computing_structure_solution 'SHELXT 2018/2 (Sheldrick, 2018)'
_diffrn_ambient_environment N~2~
_diffrn_ambient_temperature 99.99(10)
_diffrn_detector 'CCD plate'
_diffrn_detector_type HyPix
_diffrn_measured_fraction_theta_full 1.000
_diffrn_measured_fraction_theta_max 0.997
_diffrn_measurement_details
;
List of Runs (angles in degrees, time in seconds):

  # Type    Start    End  Width  t~exp~   \w     \q     \k     \f   Frames
#--------------------------------------------------------------------------
  1  \w    -30.00  22.00   0.50    0.06    --  -47.51  19.00 -90.00  104
  2  \w    -64.00 -30.00   0.50    0.22    --  -91.75  61.00 -90.00   68
  3  \w    -44.00  24.00   0.50    0.06    --  -47.51  38.00  30.00  136
  4  \w    -61.00 -30.00   0.50    0.22    --  -91.75  61.00  60.00   62
  5  \w    -51.00 -23.00   0.50    0.22    --  -91.75  45.00 150.00   56
  6  \w    -86.00 -50.00   0.50    0.06    --  -47.51 125.00 150.00   72
  7  \w   -120.00 -48.00   0.50    0.06    --  -47.51 -38.00  90.00  144
  8  \w   -120.00 -35.00   0.50    0.06    --  -47.51 -19.00-120.00  170
  9  \w     46.00  80.00   0.50    0.22    --  113.25 -77.00  90.00   68
 10  \w     75.00 101.00   0.50    0.22    --  113.25 -77.00 -30.00   52
 11  \w     53.00  93.00   0.50    0.22    --  113.25 -77.00 -60.00   80
 12  \w     46.00  71.00   0.50    0.22    --  113.25 -77.00 -30.00   50
 13  \w     44.00  71.00   0.50    0.22    --  113.25 -61.00-180.00   54
 14  \w     43.00  68.00   0.50    0.22    --  113.25 -61.00  30.00   50
 15  \w     42.00  67.00   0.50    0.22    --  113.25 -61.00 -30.00   50
 16  \w     45.00  71.00   0.50    0.22    --  113.25 -61.00-120.00   52
 17  \w    127.00 158.00   0.50    0.22    --  113.25 125.00 150.00   62
 18  \w     43.00  68.00   0.50    0.22    --  113.25 -61.00 150.00   50
 19  \w     44.00  70.00   0.50    0.22    --  113.25 -61.00 120.00   52
 20  \w     58.00  96.00   0.50    0.22    --  113.25 -77.00 120.00   76
 21  \w     44.00  73.00   0.50    0.22    --  113.25 -94.00  90.00   58
 22  \w     44.00  81.00   0.50    0.22    --  113.25-125.00   0.00   74
 23  \w     86.00 111.00   0.50    0.22    --  113.25-125.00   0.00   50
 24  \w     86.00 111.00   0.50    0.22    --  113.25-125.00 -30.00   50
 25  \w     48.00  76.00   0.50    0.22    --  113.25-125.00 -30.00   56
 26  \w     82.00 111.00   0.50    0.22    --  113.25-125.00-120.00   58
 27  \w     42.00  70.00   0.50    0.22    --  113.25 -94.00-150.00   56
 28  \w     51.00  98.00   0.50    0.22    --  113.25 -94.00 -90.00   94
 29  \w     38.00  76.00   0.50    0.06    --   47.51-125.00 -30.00   76
 30  \w     71.00 101.00   0.50    0.22    --  113.25 -94.00  30.00   60
 31  \w     60.00 104.00   0.50    0.22    --  113.25 -94.00  60.00   88
 32  \w     79.00 106.00   0.50    0.22    --  113.25 -94.00  90.00   54
 33  \w     78.00 104.00   0.50    0.22    --  113.25 -94.00 120.00   52
 34  \w     81.00 106.00   0.50    0.22    --  113.25 -94.00 150.00   50
 35  \w      4.00  75.00   0.50    0.06    --   47.51 -99.00 150.00  142
 36  \w     79.00 104.00   0.50    0.22    --  113.25 -94.00   0.00   50
 37  \w     45.00  70.00   0.50    0.22    --  113.25 -94.00-120.00   50
 38  \w     78.00 103.00   0.50    0.22    --  113.25 -94.00-150.00   50
 39  \w     81.00 106.00   0.50    0.22    --  113.25 -94.00-120.00   50
 40  \w    101.00 151.00   0.50    0.22    --  113.25  45.00  30.00  100
 41  \w    114.00 172.00   0.50    0.22    --  113.25  30.00  60.00  116
 42  \w    121.00 177.00   0.50    0.22    --  113.25  45.00 -30.00  112
 43  \w    103.00 165.00   0.50    0.22    --  113.25  45.00 -60.00  124
 44  \w    103.00 129.00   0.50    0.22    --  113.25  30.00 -90.00   52
 45  \w    104.00 130.00   0.50    0.22    --  113.25  45.00-180.00   52
 46  \w    135.00 162.00   0.50    0.22    --  113.25  45.00-180.00   54
 47  \w    115.00 167.00   0.50    0.22    --  113.25  15.00-120.00  104
 48  \w    133.00 160.00   0.50    0.22    --  113.25  30.00 -90.00   54
 49  \w    103.00 164.00   0.50    0.22    --  113.25  15.00 120.00  122
 50  \w    108.00 178.00   0.50    0.22    --  113.25  30.00 150.00  140
;
_diffrn_measurement_device 'four-circle diffractometer'
_diffrn_measurement_device_type 'XtaLAB Synergy, Dualflex, HyPix'
_diffrn_measurement_method '\w scans'
_diffrn_orient_matrix_type 'CrysAlisPro convention (1999,Acta A55,543-557)'
_diffrn_orient_matrix_UB_11 0.0293914000
_diffrn_orient_matrix_UB_12 0.0547277000
_diffrn_orient_matrix_UB_13 -0.0306438000
_diffrn_orient_matrix_UB_21 -0.0772141000
_diffrn_orient_matrix_UB_22 -0.1230953000
_diffrn_orient_matrix_UB_23 -0.0134728000
_diffrn_orient_matrix_UB_31 -0.1076910000
_diffrn_orient_matrix_UB_32 0.0174607000
_diffrn_orient_matrix_UB_33 0.0012736000
_diffrn_radiation_monochromator mirror
_diffrn_radiation_probe x-ray
_diffrn_radiation_type 'Cu K\a'
_diffrn_radiation_wavelength 1.54184
_diffrn_reflns_av_R_equivalents 0.0473
_diffrn_reflns_av_unetI/netI 0.0250
_diffrn_reflns_Laue_measured_fraction_full 1.000
_diffrn_reflns_Laue_measured_fraction_max 0.997
_diffrn_reflns_limit_h_max 11
_diffrn_reflns_limit_h_min -16
_diffrn_reflns_limit_k_max 16
_diffrn_reflns_limit_k_min -16
_diffrn_reflns_limit_l_max 57
_diffrn_reflns_limit_l_min -58
_diffrn_reflns_number 27280
_diffrn_reflns_point_group_measured_fraction_full 0.996
_diffrn_reflns_point_group_measured_fraction_max 0.986
_diffrn_reflns_theta_full 67.684
_diffrn_reflns_theta_max 80.262
_diffrn_reflns_theta_min 4.345
_diffrn_source 'micro-focus sealed X-ray tube'
_diffrn_source_type 'PhotonJet (Cu) X-ray Source'
_exptl_absorpt_coefficient_mu 16.526
_exptl_absorpt_correction_T_max 0.909
_exptl_absorpt_correction_T_min 0.737
_exptl_absorpt_correction_type gaussian
_exptl_absorpt_process_details
;
CrysAlisPro 1.171.40.14a (Rigaku Oxford Diffraction, 2018)
Numerical absorption correction based on gaussian integration over
			a multifaceted crystal model
Empirical absorption correction using spherical harmonics,
 implemented in SCALE3 ABSPACK scaling algorithm.
;
_exptl_crystal_colour 'clear light colourless'
_exptl_crystal_colour_lustre clear
_exptl_crystal_colour_modifier light
_exptl_crystal_colour_primary colourless
_exptl_crystal_density_diffrn 2.531
_exptl_crystal_description block
_exptl_crystal_F_000 4818
_exptl_crystal_size_max 0.074
_exptl_crystal_size_mid 0.068
_exptl_crystal_size_min 0.054
_refine_diff_density_max 0.701
_refine_diff_density_min -1.123
_refine_diff_density_rms 0.137
_refine_ls_abs_structure_details
;
 Flack x determined using 1587 quotients [(I+)-(I-)]/[(I+)+(I-)]
 (Parsons, Flack and Wagner, Acta Cryst. B69 (2013) 249-259).
;
_refine_ls_abs_structure_Flack -0.021(9)
_refine_ls_extinction_method none
_refine_ls_goodness_of_fit_ref 1.193
_refine_ls_hydrogen_treatment constr
_refine_ls_matrix_type full
_refine_ls_number_parameters 179
_refine_ls_number_reflns 3294
_refine_ls_number_restraints 1
_refine_ls_restrained_S_all 1.192
_refine_ls_R_factor_all 0.0265
_refine_ls_R_factor_gt 0.0264
_refine_ls_shift/su_max 0.002
_refine_ls_shift/su_mean 0.000
_refine_ls_structure_factor_coef Fsqd
_refine_ls_weighting_details 'w=1/[\s^2^(Fo^2^)+(0.0356P)^2^+64.6134P] where P=(Fo^2^+2Fc^2^)/3'
_refine_ls_weighting_scheme calc
_refine_ls_wR_factor_gt 0.0764
_refine_ls_wR_factor_ref 0.0765
_reflns_Friedel_coverage 0.972
_reflns_Friedel_fraction_full 0.991
_reflns_Friedel_fraction_max 0.974
_reflns_number_gt 3275
_reflns_number_total 3294
_reflns_threshold_expression 'I > 2\s(I)'
_cod_data_source_file d4dt03474k2.cif
_cod_data_source_block sb01-05-yb3-xrd-100k_abs
_cod_depositor_comments 'Adding full bibliography for 7718068--7718078.cif.'
_cod_original_cell_volume 6838.78(16)
_cod_original_sg_symbol_H-M 'R 3 c'
_cod_database_code 7718071
_shelx_shelxl_version_number 2019/3
_chemical_oxdiff_formula 'C36 O6 N4 Yb'
_chemical_oxdiff_usercomment 'clear block in oil at 100 K'
_shelx_space_group_comment
;
The symmetry employed for this shelxl refinement is uniquely defined
by the following loop, which should always be used as a source of
symmetry information in preference to the above space-group names.
They are only intended as comments.
;
_olex2_refinement_description
;
1.a Secondary CH2 refined with riding coordinates:
 C1(H1A,H1B)
1.b Aromatic/amide H refined with riding coordinates:
 C3(H3), C4(H4), C5(H5), C6(H6)
1.c Idealised tetrahedral OH refined as rotating group:
 O2(H2)
;
_olex2_submission_special_instructions 'No special instructions were received'
_oxdiff_exptl_absorpt_empirical_details
;
Empirical correction (ABSPACK) includes:
- Absorption correction using spherical harmonics
- Frame scaling
;
_oxdiff_exptl_absorpt_empirical_full_max 1.430
_oxdiff_exptl_absorpt_empirical_full_min 0.779

loop_
_space_group_symop_operation_xyz
'x, y, z'
'-y, x-y, z'
'-x+y, -x, z'
'-y, -x, z+1/2'
'-x+y, y, z+1/2'
'x, x-y, z+1/2'
'x+2/3, y+1/3, z+1/3'
'-y+2/3, x-y+1/3, z+1/3'
'-x+y+2/3, -x+1/3, z+1/3'
'-y+2/3, -x+1/3, z+5/6'
'-x+y+2/3, y+1/3, z+5/6'
'x+2/3, x-y+1/3, z+5/6'
'x+1/3, y+2/3, z+2/3'
'-y+1/3, x-y+2/3, z+2/3'
'-x+y+1/3, -x+2/3, z+2/3'
'-y+1/3, -x+2/3, z+7/6'
'-x+y+1/3, y+2/3, z+7/6'
'x+1/3, x-y+2/3, z+7/6'

loop_
_atom_site_label
_atom_site_type_symbol
_atom_site_fract_x
_atom_site_fract_y
_atom_site_fract_z
_atom_site_U_iso_or_equiv
_atom_site_adp_type
_atom_site_occupancy
_atom_site_site_symmetry_order
_atom_site_calc_flag
_atom_site_refinement_flags_posn
_atom_site_refinement_flags_adp
_atom_site_refinement_flags_occupancy
_atom_site_disorder_assembly
_atom_site_disorder_group
Yb1 Yb 0.666667 0.333333 0.52394(2) 0.01748(15) Uani 1 3 d S T P . .
Br1 Br 0.50835(8) 0.54891(8) 0.52933(2) 0.0219(2) Uani 1 1 d . . . . .
Br2 Br 0.57857(9) 0.80659(8) 0.49926(2) 0.0270(2) Uani 1 1 d . . . . .
Br3 Br 0.75651(9) 0.89782(8) 0.44175(2) 0.0269(2) Uani 1 1 d . . . . .
Br4 Br 0.83229(8) 0.71442(8) 0.41150(2) 0.0231(2) Uani 1 1 d . . . . .
O1 O 0.6070(5) 0.4210(5) 0.49409(12) 0.0190(12) Uani 1 1 d . . . . .
O2 O 0.7569(6) 0.5001(6) 0.44826(13) 0.0232(12) Uani 1 1 d . . . . .
H2 H 0.760094 0.457521 0.461477 0.035 Uiso 1 1 calc R U . . .
N1 N 0.666667 0.333333 0.5774(3) 0.030(3) Uani 1 3 d S T P . .
N2 N 0.7784(7) 0.5298(7) 0.54459(16) 0.0237(14) Uani 1 1 d . . . . .
C1 C 0.6647(9) 0.4390(9) 0.58784(19) 0.0318(19) Uani 1 1 d . . . . .
H1A H 0.685588 0.450934 0.608739 0.038 Uiso 1 1 calc R U . . .
H1B H 0.584098 0.426625 0.585743 0.038 Uiso 1 1 calc R U . . .
C2 C 0.7491(8) 0.5465(8) 0.5713(2) 0.0254(18) Uani 1 1 d . . . . .
C3 C 0.7923(8) 0.6606(8) 0.5827(2) 0.0268(18) Uani 1 1 d . . . . .
H3 H 0.770546 0.671077 0.601676 0.032 Uiso 1 1 calc R U . . .
C4 C 0.8666(8) 0.7571(9) 0.5660(3) 0.033(2) Uani 1 1 d . . . . .
H4 H 0.895693 0.834769 0.573187 0.039 Uiso 1 1 calc R U . . .
C5 C 0.8987(8) 0.7380(8) 0.5381(2) 0.0279(19) Uani 1 1 d . . . . .
H5 H 0.951124 0.802289 0.526212 0.034 Uiso 1 1 calc R U . . .
C6 C 0.8519(9) 0.6240(9) 0.5286(2) 0.0271(18) Uani 1 1 d . . . . .
H6 H 0.872720 0.611040 0.509768 0.033 Uiso 1 1 calc R U . . .
C7 C 0.6390(7) 0.5278(7) 0.48348(18) 0.0180(15) Uani 1 1 d . . . . .
C8 C 0.6011(8) 0.6020(8) 0.49503(19) 0.0200(16) Uani 1 1 d . . . . .
C9 C 0.6326(8) 0.7099(8) 0.48269(18) 0.0220(17) Uani 1 1 d . . . . .
C10 C 0.7042(8) 0.7476(7) 0.45820(19) 0.0199(16) Uani 1 1 d . . . . .
C11 C 0.7438(8) 0.6739(7) 0.4463(2) 0.0194(16) Uani 1 1 d . . . . .
C12 C 0.7141(8) 0.5671(7) 0.45931(18) 0.0194(15) Uani 1 1 d . . . . .

loop_
_atom_site_aniso_label
_atom_site_aniso_U_11
_atom_site_aniso_U_22
_atom_site_aniso_U_33
_atom_site_aniso_U_23
_atom_site_aniso_U_13
_atom_site_aniso_U_12
Yb1 0.02007(19) 0.02007(19) 0.0123(3) 0.000 0.000 0.01004(10)
Br1 0.0243(4) 0.0284(4) 0.0162(4) 0.0013(3) 0.0031(3) 0.0154(4)
Br2 0.0410(5) 0.0303(5) 0.0198(4) -0.0026(3) -0.0011(4) 0.0255(4)
Br3 0.0352(5) 0.0218(4) 0.0235(4) 0.0039(3) -0.0010(4) 0.0142(4)
Br4 0.0221(4) 0.0254(4) 0.0177(4) 0.0038(3) 0.0032(3) 0.0088(3)
O1 0.026(3) 0.020(3) 0.018(3) 0.008(2) -0.001(2) 0.017(3)
O2 0.028(3) 0.029(3) 0.016(3) 0.004(2) 0.004(2) 0.017(3)
N1 0.034(4) 0.034(4) 0.023(6) 0.000 0.000 0.017(2)
N2 0.024(3) 0.032(4) 0.019(3) -0.005(3) -0.005(3) 0.016(3)
C1 0.038(5) 0.039(5) 0.020(4) -0.004(4) 0.005(4) 0.021(4)
C2 0.022(4) 0.030(4) 0.025(4) -0.009(4) -0.006(3) 0.013(3)
C3 0.027(4) 0.030(5) 0.024(4) -0.015(4) 0.000(3) 0.015(4)
C4 0.024(4) 0.033(5) 0.041(5) -0.014(4) -0.003(4) 0.013(4)
C5 0.019(4) 0.023(4) 0.038(5) -0.012(4) -0.008(4) 0.007(3)
C6 0.023(4) 0.030(5) 0.029(5) -0.003(4) 0.001(3) 0.014(4)
C7 0.020(4) 0.021(4) 0.014(4) -0.005(3) -0.002(3) 0.010(3)
C8 0.020(4) 0.024(4) 0.014(4) -0.002(3) -0.001(3) 0.010(3)
C9 0.029(4) 0.027(4) 0.014(4) -0.001(3) -0.005(3) 0.016(4)
C10 0.024(4) 0.016(4) 0.022(4) 0.002(3) -0.001(3) 0.012(3)
C11 0.023(4) 0.020(4) 0.015(4) 0.000(3) 0.000(3) 0.011(3)
C12 0.023(4) 0.020(4) 0.016(4) -0.004(3) -0.003(3) 0.011(3)

loop_
_atom_type_symbol
_atom_type_description
_atom_type_scat_dispersion_real
_atom_type_scat_dispersion_imag
_atom_type_scat_source
C C 0.0181 0.0091 'International Tables Vol C Tables 4.2.6.8 and 6.1.1.4'
H H 0.0000 0.0000 'International Tables Vol C Tables 4.2.6.8 and 6.1.1.4'
Br Br -0.6763 1.2805 'International Tables Vol C Tables 4.2.6.8 and 6.1.1.4'
N N 0.0311 0.0180 'International Tables Vol C Tables 4.2.6.8 and 6.1.1.4'
O O 0.0492 0.0322 'International Tables Vol C Tables 4.2.6.8 and 6.1.1.4'
Yb Yb -7.2108 4.4329 'International Tables Vol C Tables 4.2.6.8 and 6.1.1.4'

loop_
_exptl_crystal_face_index_h
_exptl_crystal_face_index_k
_exptl_crystal_face_index_l
_exptl_crystal_face_perp_dist
-8 6 6 0.0401
4 3 16 0.0171
-5 -2 -15 0.0442
4 -7 -16 0.0283
-5 -3 -8 0.0424
-1 8 10 0.0412
1 -7 -10 0.0323
-5 1 22 0.0383
-8 5 0 0.0310
-6 6 -18 0.0296
5 0 -23 0.0263
8 -5 -1 0.0264
5 -6 20 0.0226

loop_
_geom_angle_atom_site_label_1
_geom_angle_atom_site_label_2
_geom_angle_atom_site_label_3
_geom_angle
_geom_angle_site_symmetry_1
_geom_angle_site_symmetry_3
_geom_angle_publ_flag
O1 Yb1 O1 84.3(2) . 3_665 ?
O1 Yb1 O1 84.3(2) . 2_655 ?
O1 Yb1 O1 84.3(2) 3_665 2_655 ?
O1 Yb1 N1 129.23(16) . . ?
O1 Yb1 N1 129.23(16) 2_655 . ?
O1 Yb1 N1 129.23(16) 3_665 . ?
O1 Yb1 N2 84.8(3) . 2_655 ?
O1 Yb1 N2 163.7(2) 3_665 2_655 ?
O1 Yb1 N2 84.8(3) 2_655 3_665 ?
O1 Yb1 N2 82.7(2) 2_655 2_655 ?
O1 Yb1 N2 163.7(2) 2_655 . ?
O1 Yb1 N2 84.8(3) 3_665 . ?
O1 Yb1 N2 82.7(2) 3_665 3_665 ?
O1 Yb1 N2 82.7(2) . . ?
O1 Yb1 N2 163.7(2) . 3_665 ?
N2 Yb1 N1 67.00(19) . . ?
N2 Yb1 N1 67.00(19) 3_665 . ?
N2 Yb1 N1 67.00(19) 2_655 . ?
N2 Yb1 N2 105.7(2) 2_655 . ?
N2 Yb1 N2 105.7(2) 3_665 2_655 ?
N2 Yb1 N2 105.7(2) 3_665 . ?
C7 O1 Yb1 141.0(5) . . ?
C12 O2 H2 109.5 . . ?
C1 N1 Yb1 109.0(7) 2_655 . ?
C1 N1 Yb1 109.0(7) 3_665 . ?
C1 N1 Yb1 109.0(7) . . ?
C1 N1 C1 109.9(6) 2_655 . ?
C1 N1 C1 109.9(6) 3_665 . ?
C1 N1 C1 109.9(6) 3_665 2_655 ?
C2 N2 Yb1 117.5(7) . . ?
C2 N2 C6 119.0(8) . . ?
C6 N2 Yb1 122.4(6) . . ?
N1 C1 H1A 109.3 . . ?
N1 C1 H1B 109.3 . . ?
N1 C1 C2 111.5(8) . . ?
H1A C1 H1B 108.0 . . ?
C2 C1 H1A 109.3 . . ?
C2 C1 H1B 109.3 . . ?
N2 C2 C1 116.9(8) . . ?
N2 C2 C3 121.3(9) . . ?
C3 C2 C1 121.8(8) . . ?
C2 C3 H3 120.3 . . ?
C4 C3 C2 119.4(8) . . ?
C4 C3 H3 120.3 . . ?
C3 C4 H4 120.7 . . ?
C3 C4 C5 118.7(9) . . ?
C5 C4 H4 120.7 . . ?
C4 C5 H5 120.9 . . ?
C6 C5 C4 118.1(10) . . ?
C6 C5 H5 120.9 . . ?
N2 C6 C5 123.5(9) . . ?
N2 C6 H6 118.2 . . ?
C5 C6 H6 118.2 . . ?
O1 C7 C8 123.7(8) . . ?
O1 C7 C12 118.0(8) . . ?
C8 C7 C12 118.3(9) . . ?
C7 C8 Br1 116.5(7) . . ?
C9 C8 Br1 121.7(7) . . ?
C9 C8 C7 121.8(8) . . ?
C8 C9 Br2 120.0(7) . . ?
C8 C9 C10 120.0(9) . . ?
C10 C9 Br2 120.0(7) . . ?
C9 C10 Br3 121.7(7) . . ?
C9 C10 C11 118.9(8) . . ?
C11 C10 Br3 119.4(6) . . ?
C10 C11 Br4 121.2(6) . . ?
C12 C11 Br4 118.1(6) . . ?
C12 C11 C10 120.6(8) . . ?
O2 C12 C7 120.1(8) . . ?
O2 C12 C11 119.6(8) . . ?
C11 C12 C7 120.3(8) . . ?

loop_
_geom_bond_atom_site_label_1
_geom_bond_atom_site_label_2
_geom_bond_distance
_geom_bond_site_symmetry_2
_geom_bond_publ_flag
Yb1 O1 2.171(5) . ?
Yb1 O1 2.171(5) 3_665 ?
Yb1 O1 2.171(5) 2_655 ?
Yb1 N1 2.458(15) . ?
Yb1 N2 2.430(8) 2_655 ?
Yb1 N2 2.430(8) . ?
Yb1 N2 2.430(8) 3_665 ?
Br1 C8 1.899(9) . ?
Br2 C9 1.893(9) . ?
Br3 C10 1.888(8) . ?
Br4 C11 1.891(9) . ?
O1 C7 1.337(10) . ?
O2 H2 0.8400 . ?
O2 C12 1.355(11) . ?
N1 C1 1.479(11) 2_655 ?
N1 C1 1.479(11) 3_665 ?
N1 C1 1.479(11) . ?
N2 C2 1.337(12) . ?
N2 C6 1.342(13) . ?
C1 H1A 0.9900 . ?
C1 H1B 0.9900 . ?
C1 C2 1.493(14) . ?
C2 C3 1.409(12) . ?
C3 H3 0.9500 . ?
C3 C4 1.379(16) . ?
C4 H4 0.9500 . ?
C4 C5 1.411(15) . ?
C5 H5 0.9500 . ?
C5 C6 1.371(13) . ?
C6 H6 0.9500 . ?
C7 C8 1.399(12) . ?
C7 C12 1.401(10) . ?
C8 C9 1.381(13) . ?
C9 C10 1.389(10) . ?
C10 C11 1.416(12) . ?
C11 C12 1.387(12) . ?

loop_
_geom_torsion_atom_site_label_1
_geom_torsion_atom_site_label_2
_geom_torsion_atom_site_label_3
_geom_torsion_atom_site_label_4
_geom_torsion
_geom_torsion_site_symmetry_1
_geom_torsion_site_symmetry_2
_geom_torsion_site_symmetry_3
_geom_torsion_site_symmetry_4
_geom_torsion_publ_flag
Yb1 O1 C7 C8 -94.7(11) . . . . ?
Yb1 O1 C7 C12 85.7(10) . . . . ?
Yb1 N1 C1 C2 -44.3(8) . . . . ?
Yb1 N2 C2 C1 10.1(10) . . . . ?
Yb1 N2 C2 C3 -167.4(7) . . . . ?
Yb1 N2 C6 C5 167.2(7) . . . . ?
Br1 C8 C9 Br2 -2.2(11) . . . . ?
Br1 C8 C9 C10 177.6(6) . . . . ?
Br2 C9 C10 Br3 3.2(8) . . . . ?
Br2 C9 C10 C11 179.7(7) . . . . ?
Br3 C10 C11 Br4 -7.9(10) . . . . ?
Br3 C10 C11 C12 175.0(7) . . . . ?
Br4 C11 C12 O2 5.4(11) . . . . ?
Br4 C11 C12 C7 -173.7(6) . . . . ?
O1 C7 C8 Br1 4.6(11) . . . . ?
O1 C7 C8 C9 -177.4(8) . . . . ?
O1 C7 C12 O2 -3.3(11) . . . . ?
O1 C7 C12 C11 175.8(8) . . . . ?
N1 C1 C2 N2 23.9(12) . . . . ?
N1 C1 C2 C3 -158.6(9) . . . . ?
N2 C2 C3 C4 -0.2(13) . . . . ?
C1 N1 C1 C2 -163.7(8) 2_655 . . . ?
C1 N1 C1 C2 75.1(14) 3_665 . . . ?
C1 C2 C3 C4 -177.6(9) . . . . ?
C2 N2 C6 C5 -0.6(13) . . . . ?
C2 C3 C4 C5 -1.1(14) . . . . ?
C3 C4 C5 C6 1.5(14) . . . . ?
C4 C5 C6 N2 -0.7(14) . . . . ?
C6 N2 C2 C1 178.5(8) . . . . ?
C6 N2 C2 C3 1.0(13) . . . . ?
C7 C8 C9 Br2 180.0(6) . . . . ?
C7 C8 C9 C10 -0.2(12) . . . . ?
C8 C7 C12 O2 177.1(8) . . . . ?
C8 C7 C12 C11 -3.7(11) . . . . ?
C8 C9 C10 Br3 -176.6(8) . . . . ?
C8 C9 C10 C11 -0.1(10) . . . . ?
C9 C10 C11 Br4 175.6(6) . . . . ?
C9 C10 C11 C12 -1.5(12) . . . . ?
C10 C11 C12 O2 -177.4(8) . . . . ?
C10 C11 C12 C7 3.5(13) . . . . ?
C12 C7 C8 Br1 -175.8(6) . . . . ?
C12 C7 C8 C9 2.1(12) . . . . ?

loop_
_exptl_oxdiff_crystal_face_indexfrac_h
_exptl_oxdiff_crystal_face_indexfrac_k
_exptl_oxdiff_crystal_face_indexfrac_l
_exptl_oxdiff_crystal_face_x
_exptl_oxdiff_crystal_face_y
_exptl_oxdiff_crystal_face_z
-7.7749 6.4556 6.2701 -0.0674 -0.2788 0.9580
4.4893 2.6251 15.8879 -0.2113 -0.8838 -0.4174
-5.4762 -1.6071 -14.5257 0.1962 0.8164 0.5432
3.6540 -7.2202 -15.7593 0.1952 0.8190 -0.5396
-4.7203 -3.4088 -8.3145 -0.0705 0.8961 0.4382
-1.4508 7.5757 9.6596 0.0760 -0.9507 0.3008
1.2095 -7.4856 -9.7102 -0.0766 0.9589 -0.2733
-5.4210 0.8528 21.7526 -0.7792 0.0205 0.6264
-8.4227 5.2750 0.0692 0.0390 0.0001 0.9992
-5.7822 5.7923 -18.4900 0.7137 -0.0174 0.7003
4.8917 -0.3801 -22.9549 0.8264 -0.0217 -0.5627
8.4339 -5.1890 -0.8637 -0.0096 -0.0008 -1.0000
5.2363 -5.6391 20.1058 -0.7708 0.0190 -0.6368
